data_4511734
loop_
_publ_author_name
'Kundu, Tanaya'
'Jana, Ajay Kumar'
'Natarajan, Srinivasan'

_publ_section_title
;
 Stepwise Crystallization: Illustrative Examples of the Use of
 Metalloligands [Cu6(mna)6]6--and [Ag6(Hmna)2(mna)4]4--(H2mna= 2-Mercapto
 Nicotinic Acid) in the Formation of Heterometallic Two- and
 Three-Dimensional Assemblies withbrucite,pcu, andsqlTopologies
;
_journal_issue 9
_journal_name_full 'Crystal Growth &amp; Design'
_journal_page_first 4531
_journal_paper_doi 10.1021/cg500632d
_journal_volume 14
_journal_year 2014
_chemical_formula_moiety 'C36 H54 Cu6 Mn3 N6 O30 S6'
_chemical_formula_sum 'C36 H54 Cu6 Mn3 N6 O30 S6'
_chemical_formula_weight 1789.27
_chemical_name_common 'Cu,Mn-2-mercaptonicotinic acid'
_chemical_name_systematic
;
 ?
;
_space_group_IT_number 148
_symmetry_cell_setting trigonal
_symmetry_space_group_name_Hall '-R 3'
_symmetry_space_group_name_H-M 'R -3 :H'
_atom_sites_solution_hydrogens geom
_atom_sites_solution_primary direct
_atom_sites_solution_secondary difmap
_audit_creation_method SHELXL-97
_cell_angle_alpha 90.00
_cell_angle_beta 90.00
_cell_angle_gamma 120.00
_cell_formula_units_Z 3
_cell_length_a 12.4305(4)
_cell_length_b 12.4305(4)
_cell_length_c 33.8994(17)
_cell_measurement_reflns_used 1999
_cell_measurement_temperature 120(2)
_cell_measurement_theta_max 25.99
_cell_measurement_theta_min 3.06
_cell_volume 4536.3(3)
_computing_cell_refinement 'CrysAlisPro CCD (Oxford Diffraction, 2009)'
_computing_data_collection 'CrysAlisPro CCD (Oxford Diffraction, 2009)'
_computing_data_reduction 'CrysAlisPro RED (Oxford Diffraction, 2009)'
_computing_molecular_graphics 'Ortep-3 (Farrugia, 1997) and CAMERON (Watkin et al., 1993)'
_computing_publication_material 'WinGX (Farrugia, 1999)'
_computing_structure_refinement 'SHELXL-97 (Sheldrick, 1997)'
_computing_structure_solution 'SHELXL-97 (Sheldrick, 1997)'
_diffrn_ambient_temperature 120(2)
_diffrn_measured_fraction_theta_full 0.999
_diffrn_measured_fraction_theta_max 0.999
_diffrn_measurement_device_type 'Oxford Xcalibur,Eos(Nova) CCD detector'
_diffrn_measurement_method 'f\w scans'
_diffrn_radiation_monochromator graphite
_diffrn_radiation_source 'Enhance (Mo) X-ray Source'
_diffrn_radiation_type MoK\a
_diffrn_radiation_wavelength 0.71073
_diffrn_reflns_av_R_equivalents 0.0599
_diffrn_reflns_av_sigmaI/netI 0.0546
_diffrn_reflns_limit_h_max 15
_diffrn_reflns_limit_h_min -15
_diffrn_reflns_limit_k_max 15
_diffrn_reflns_limit_k_min -15
_diffrn_reflns_limit_l_max 41
_diffrn_reflns_limit_l_min -38
_diffrn_reflns_number 8522
_diffrn_reflns_theta_full 25.99
_diffrn_reflns_theta_max 25.99
_diffrn_reflns_theta_min 3.06
_exptl_absorpt_coefficient_mu 2.968
_exptl_absorpt_correction_T_max 0.837
_exptl_absorpt_correction_T_min 0.751
_exptl_absorpt_correction_type multi-scan
_exptl_absorpt_process_details 'CrysAlis RED (Oxford Diffraction,2009)'
_exptl_crystal_colour 'Pale Yellow'
_exptl_crystal_density_diffrn 1.965
_exptl_crystal_density_method 'not measured'
_exptl_crystal_description block
_exptl_crystal_F_000 2691
_exptl_crystal_size_max 0.10
_exptl_crystal_size_mid 0.10
_exptl_crystal_size_min 0.06
_refine_diff_density_max 0.495
_refine_diff_density_min -0.411
_refine_diff_density_rms 0.106
_refine_ls_extinction_method none
_refine_ls_goodness_of_fit_ref 1.037
_refine_ls_hydrogen_treatment mixed
_refine_ls_matrix_type full
_refine_ls_number_parameters 156
_refine_ls_number_reflns 1999
_refine_ls_number_restraints 0
_refine_ls_restrained_S_all 1.037
_refine_ls_R_factor_all 0.0495
_refine_ls_R_factor_gt 0.0370
_refine_ls_shift/su_max 0.000
_refine_ls_shift/su_mean 0.000
_refine_ls_structure_factor_coef Fsqd
_refine_ls_weighting_details 'calc w=1/[\s^2^(Fo^2^)+(0.0247P)^2^+0.0000P] where P=(Fo^2^+2Fc^2^)/3'
_refine_ls_weighting_scheme calc
_refine_ls_wR_factor_gt 0.0662
_refine_ls_wR_factor_ref 0.0713
_reflns_number_gt 1643
_reflns_number_total 1999
_reflns_threshold_expression >2sigma(I)
_cod_data_source_file cg500632d_si_002.cif
_cod_data_source_block Compound1
_cod_depositor_comments
;
The following automatic conversions were performed:

'_symmetry_cell_setting' value 'Trigonal' changed to 'trigonal'
according to
/usr/data/users/saulius/crontab/automatic-downloads/rss-feeds/ACS/lib/dictionaries/cif_core.dic
dictionary named 'cif_core.dic' version 2.4.2 from 2011-04-26.

Automatic conversion script
Id: cif_fix_values 2281 2013-09-26 08:29:07Z andrius 

 Adding full bibliography for 4511733--4511736.cif.
;
_cod_original_sg_symbol_H-M R-3
_cod_database_code 4511734

loop_
_symmetry_equiv_pos_as_xyz
'x, y, z'
'-y, x-y, z'
'-x+y, -x, z'
'x+2/3, y+1/3, z+1/3'
'-y+2/3, x-y+1/3, z+1/3'
'-x+y+2/3, -x+1/3, z+1/3'
'x+1/3, y+2/3, z+2/3'
'-y+1/3, x-y+2/3, z+2/3'
'-x+y+1/3, -x+2/3, z+2/3'
'-x, -y, -z'
'y, -x+y, -z'
'x-y, x, -z'
'-x+2/3, -y+1/3, -z+1/3'
'y+2/3, -x+y+1/3, -z+1/3'
'x-y+2/3, x+1/3, -z+1/3'
'-x+1/3, -y+2/3, -z+2/3'
'y+1/3, -x+y+2/3, -z+2/3'
'x-y+1/3, x+2/3, -z+2/3'

loop_
_atom_site_label
_atom_site_type_symbol
_atom_site_fract_x
_atom_site_fract_y
_atom_site_fract_z
_atom_site_U_iso_or_equiv
_atom_site_adp_type
_atom_site_occupancy
_atom_site_symmetry_multiplicity
_atom_site_calc_flag
_atom_site_refinement_flags
Cu1 Cu 0.04589(4) 0.87486(4) 0.031311(12) 0.01480(14) Uani 1 1 d .
Mn1 Mn -0.3333 0.3333 0.15020(2) 0.0094(2) Uani 1 3 d S
Mn2 Mn 0.3333 0.6667 0.1667 0.0142(3) Uani 1 6 d S
S1 S -0.14099(7) 0.80687(7) 0.05803(2) 0.0116(2) Uani 1 1 d .
O1 O -0.2658(2) 0.5012(2) 0.11491(6) 0.0134(5) Uani 1 1 d .
O2 O -0.3598(2) 0.6151(2) 0.11817(6) 0.0171(5) Uani 1 1 d .
O3 O -0.4288(3) 0.4008(3) 0.18829(8) 0.0163(6) Uani 1 1 d .
O4 O 0.4339(2) 0.8320(2) 0.12938(8) 0.0201(6) Uani 1 1 d .
O5 O -0.3288(2) 0.6544(2) 0.19613(9) 0.0186(6) Uani 1 1 d .
N1 N -0.2455(2) 0.6678(2) -0.00557(8) 0.0123(6) Uani 1 1 d .
C1 C -0.2458(3) 0.6662(3) 0.03410(9) 0.0105(7) Uani 1 1 d .
C2 C -0.3217(3) 0.5584(3) 0.05528(10) 0.0106(7) Uani 1 1 d .
C3 C -0.3998(3) 0.4503(3) 0.03458(11) 0.0161(8) Uani 1 1 d .
H3 H -0.4512 0.3771 0.0481 0.019 Uiso 1 1 calc R
C4 C -0.4004(3) 0.4528(3) -0.00632(10) 0.0165(8) Uani 1 1 d .
H4 H -0.4523 0.3817 -0.0207 0.020 Uiso 1 1 calc R
C5 C -0.3227(3) 0.5625(3) -0.02486(10) 0.0172(8) Uani 1 1 d .
H5 H -0.3232 0.5643 -0.0523 0.021 Uiso 1 1 calc R
C6 C -0.3169(3) 0.5586(3) 0.09982(10) 0.0129(8) Uani 1 1 d .
H3A H -0.464(4) 0.365(4) 0.2046(12) 0.032(15) Uiso 1 1 d .
H3B H -0.401(4) 0.473(4) 0.1955(11) 0.031(13) Uiso 1 1 d .
H4A H 0.409(4) 0.877(4) 0.1212(13) 0.063(17) Uiso 1 1 d .
H4B H 0.514(4) 0.880(4) 0.1321(12) 0.048(14) Uiso 1 1 d .
H5A H -0.264(4) 0.707(4) 0.2028(12) 0.038(14) Uiso 1 1 d .
H5B H -0.325(3) 0.658(3) 0.1709(12) 0.023(12) Uiso 1 1 d .

loop_
_atom_site_aniso_label
_atom_site_aniso_U_11
_atom_site_aniso_U_22
_atom_site_aniso_U_33
_atom_site_aniso_U_23
_atom_site_aniso_U_13
_atom_site_aniso_U_12
Cu1 0.0123(2) 0.0162(2) 0.0130(3) -0.00122(18) 0.00082(18) 0.00493(19)
Mn1 0.0091(3) 0.0091(3) 0.0099(5) 0.000 0.000 0.00455(14)
Mn2 0.0110(4) 0.0110(4) 0.0205(8) 0.000 0.000 0.0055(2)
S1 0.0118(4) 0.0096(4) 0.0109(5) 0.0001(3) 0.0010(3) 0.0035(3)
O1 0.0115(12) 0.0116(12) 0.0162(13) 0.0060(10) 0.0007(10) 0.0052(10)
O2 0.0205(13) 0.0224(13) 0.0141(13) 0.0030(11) 0.0058(11) 0.0149(12)
O3 0.0205(14) 0.0109(14) 0.0173(16) 0.0013(13) 0.0074(13) 0.0076(12)
O4 0.0137(14) 0.0158(14) 0.0293(17) 0.0056(12) 0.0010(12) 0.0062(12)
O5 0.0168(15) 0.0183(15) 0.0176(18) -0.0003(12) -0.0011(12) 0.0063(12)
N1 0.0149(15) 0.0183(15) 0.0088(16) -0.0019(12) -0.0016(12) 0.0120(13)
C1 0.0117(17) 0.0124(17) 0.0125(19) -0.0016(14) -0.0005(14) 0.0098(14)
C2 0.0110(17) 0.0127(17) 0.0139(19) -0.0001(14) -0.0003(14) 0.0103(14)
C3 0.0114(17) 0.0088(17) 0.028(2) 0.0002(16) 0.0002(16) 0.0048(14)
C4 0.0215(19) 0.0132(18) 0.018(2) -0.0079(15) -0.0095(16) 0.0114(16)
C5 0.022(2) 0.023(2) 0.015(2) -0.0073(16) -0.0064(16) 0.0175(17)
C6 0.0064(16) 0.0065(16) 0.019(2) 0.0041(14) 0.0019(14) -0.0017(13)

loop_
_atom_type_symbol
_atom_type_description
_atom_type_scat_dispersion_real
_atom_type_scat_dispersion_imag
_atom_type_scat_source
Cu Cu 0.3201 1.2651 'International Tables Vol C Tables 4.2.6.8 and 6.1.1.4'
Mn Mn 0.3368 0.7283 'International Tables Vol C Tables 4.2.6.8 and 6.1.1.4'
S S 0.1246 0.1234 'International Tables Vol C Tables 4.2.6.8 and 6.1.1.4'
O O 0.0106 0.0060 'International Tables Vol C Tables 4.2.6.8 and 6.1.1.4'
N N 0.0061 0.0033 'International Tables Vol C Tables 4.2.6.8 and 6.1.1.4'
C C 0.0033 0.0016 'International Tables Vol C Tables 4.2.6.8 and 6.1.1.4'
H H 0.0000 0.0000 'International Tables Vol C Tables 4.2.6.8 and 6.1.1.4'

loop_
_geom_angle_atom_site_label_1
_geom_angle_atom_site_label_2
_geom_angle_atom_site_label_3
_geom_angle
_geom_angle_site_symmetry_1
_geom_angle_site_symmetry_3
N1 Cu1 S1 119.91(8) 12_665 .
N1 Cu1 S1 121.65(8) 12_665 2_675
S1 Cu1 S1 113.18(4) . 2_675
N1 Cu1 Cu1 88.17(8) 12_665 11_455
S1 Cu1 Cu1 72.26(2) . 11_455
S1 Cu1 Cu1 131.29(2) 2_675 11_455
N1 Cu1 Cu1 89.15(8) 12_665 12_665
S1 Cu1 Cu1 131.42(2) . 12_665
S1 Cu1 Cu1 72.19(2) 2_675 12_665
Cu1 Cu1 Cu1 70.699(19) 11_455 12_665
O1 Mn1 O1 92.70(8) 3_455 2_565
O1 Mn1 O1 92.70(8) 3_455 .
O1 Mn1 O1 92.70(8) 2_565 .
O1 Mn1 O3 88.86(10) 3_455 3_455
O1 Mn1 O3 177.04(10) 2_565 3_455
O1 Mn1 O3 89.74(9) . 3_455
O1 Mn1 O3 89.74(9) 3_455 2_565
O1 Mn1 O3 88.86(10) 2_565 2_565
O1 Mn1 O3 177.04(10) . 2_565
O3 Mn1 O3 88.63(11) 3_455 2_565
O1 Mn1 O3 177.04(10) 3_455 .
O1 Mn1 O3 89.74(9) 2_565 .
O1 Mn1 O3 88.86(10) . .
O3 Mn1 O3 88.63(11) 3_455 .
O3 Mn1 O3 88.63(11) 2_565 .
O4 Mn2 O4 90.14(10) 2_665 .
O4 Mn2 O4 90.14(10) 2_665 3_565
O4 Mn2 O4 90.14(10) . 3_565
O4 Mn2 O4 180.0 2_665 14_455
O4 Mn2 O4 89.86(10) . 14_455
O4 Mn2 O4 89.86(10) 3_565 14_455
O4 Mn2 O4 89.86(10) 2_665 13_565
O4 Mn2 O4 180.0 . 13_565
O4 Mn2 O4 89.86(10) 3_565 13_565
O4 Mn2 O4 90.14(10) 14_455 13_565
O4 Mn2 O4 89.86(10) 2_665 15
O4 Mn2 O4 89.86(10) . 15
O4 Mn2 O4 179.999(1) 3_565 15
O4 Mn2 O4 90.14(10) 14_455 15
O4 Mn2 O4 90.14(10) 13_565 15
C1 S1 Cu1 107.51(11) . .
C1 S1 Cu1 106.36(11) . 3_465
Cu1 S1 Cu1 95.40(4) . 3_465
C6 O1 Mn1 134.1(2) . .
C5 N1 C1 118.5(3) . .
C5 N1 Cu1 125.1(2) . 11_455
C1 N1 Cu1 116.5(2) . 11_455
N1 C1 C2 121.8(3) . .
N1 C1 S1 116.6(2) . .
C2 C1 S1 121.6(2) . .
C1 C2 C3 118.6(3) . .
C1 C2 C6 120.5(3) . .
C3 C2 C6 120.9(3) . .
C4 C3 C2 119.5(3) . .
C5 C4 C3 118.2(3) . .
N1 C5 C4 123.5(3) . .
O2 C6 O1 126.2(3) . .
O2 C6 C2 118.3(3) . .
O1 C6 C2 115.5(3) . .

loop_
_geom_bond_atom_site_label_1
_geom_bond_atom_site_label_2
_geom_bond_distance
_geom_bond_site_symmetry_2
Cu1 N1 2.004(3) 12_665
Cu1 S1 2.2288(9) .
Cu1 S1 2.2345(9) 2_675
Cu1 Cu1 2.8528(7) 11_455
Cu1 Cu1 2.8528(7) 12_665
Mn1 O1 2.177(2) 3_455
Mn1 O1 2.177(2) 2_565
Mn1 O1 2.177(2) .
Mn1 O3 2.185(3) 3_455
Mn1 O3 2.185(3) 2_565
Mn1 O3 2.185(3) .
Mn2 O4 2.195(3) 2_665
Mn2 O4 2.195(3) .
Mn2 O4 2.195(3) 3_565
Mn2 O4 2.195(3) 14_455
Mn2 O4 2.195(3) 13_565
Mn2 O4 2.195(3) 15
S1 C1 1.771(3) .
S1 Cu1 2.2345(9) 3_465
O1 C6 1.275(4) .
O2 C6 1.241(4) .
N1 C5 1.344(4) .
N1 C1 1.345(4) .
N1 Cu1 2.004(3) 11_455
C1 C2 1.391(4) .
C2 C3 1.391(4) .
C2 C6 1.511(5) .
C3 C4 1.387(5) .
C4 C5 1.368(5) .
